data_2020582
loop_
_publ_author_name
'Wang, Yingying'
'Wen, Meixia'
'Gao, Zhongjun'
'Sheng, Ning'

_publ_section_title
;
 Crystal structure and magnetic properties of a linear tetranuclear Co^II^
 cluster
;
_journal_coeditor_code LF3039
_journal_issue 9
_journal_name_full 'Acta Crystallographica Section C'
_journal_page_first
;
;
_journal_paper_doi 10.1107/S205322961601281X
_journal_volume 72
_journal_year 2016
_chemical_formula_iupac '[Co4 (C14 H11 N O2)4 (C12 H8 N2)2]'
_chemical_formula_moiety 'C80 H60 Co4 N8 O8'
_chemical_formula_sum 'C80 H60 Co4 N8 O8'
_chemical_formula_weight 1497.08
_chemical_name_systematic
Bis{\m~3~-(<i>E</i>)-2-[(2-oxidobenzylidene)amino]phenolato}bis{\m~2~-(<i>E</i>)-2-[(2-oxidobenzylidene)amino]phenolato}bis(1,10-phenanthroline)tetracobalt(II)
_space_group_crystal_system monoclinic
_space_group_IT_number 14
_space_group_name_Hall '-P 2yn'
_space_group_name_H-M_alt 'P 1 21/n 1'
_symmetry_space_group_name_Hall '-P 2yn'
_symmetry_space_group_name_H-M 'P 1 21/n 1'
_atom_sites_solution_hydrogens geom
_audit_creation_method SHELXL-2014/7
_cell_angle_alpha 90
_cell_angle_beta 100.105(2)
_cell_angle_gamma 90
_cell_formula_units_Z 2
_cell_length_a 11.6762(12)
_cell_length_b 18.3463(19)
_cell_length_c 16.0700(16)
_cell_measurement_reflns_used 3972
_cell_measurement_temperature 296(2)
_cell_measurement_theta_max 26.68
_cell_measurement_theta_min 2.22
_cell_volume 3389.0(6)
_computing_cell_refinement
;
SAINT (Bruker, 2005)
;
_computing_data_collection
;
APEX2 (Bruker, 2005)
;
_computing_data_reduction
;
SAINT (Bruker, 2005)
;
_computing_molecular_graphics
;
SHELXL2014 (Sheldrick, 2015) and DIAMOND (Brandenburg, 1999)
;
_computing_publication_material
;
SHELXL2014 (Sheldrick, 2015)
;
_computing_structure_refinement
;
SHELXL2014 (Sheldrick, 2015)
;
_computing_structure_solution
;
SHELXS97 (Sheldrick, 2008)
;
_diffrn_ambient_temperature 296(2)
_diffrn_measured_fraction_theta_full 1.000
_diffrn_measured_fraction_theta_max 0.979
_diffrn_measurement_device_type 'Bruker APEXII CCD'
_diffrn_measurement_method '\f and \w scans'
_diffrn_radiation_type MoK\a
_diffrn_radiation_wavelength 0.71073
_diffrn_reflns_av_R_equivalents 0.0340
_diffrn_reflns_limit_h_max 12
_diffrn_reflns_limit_h_min -15
_diffrn_reflns_limit_k_max 23
_diffrn_reflns_limit_k_min -23
_diffrn_reflns_limit_l_max 20
_diffrn_reflns_limit_l_min -17
_diffrn_reflns_number 20250
_diffrn_reflns_theta_full 25.242
_diffrn_reflns_theta_max 27.587
_diffrn_reflns_theta_min 1.700
_exptl_absorpt_coefficient_mu 1.028
_exptl_absorpt_correction_T_max 0.8366
_exptl_absorpt_correction_T_min 0.7618
_exptl_absorpt_correction_type multi-scan
_exptl_absorpt_process_details
;
(SADABS; Bruker, 2005)
;
_exptl_crystal_colour red
_exptl_crystal_density_diffrn 1.467
_exptl_crystal_density_method 'not measured'
_exptl_crystal_description block
_exptl_crystal_F_000 1536
_exptl_crystal_size_max 0.280
_exptl_crystal_size_mid 0.270
_exptl_crystal_size_min 0.180
_refine_diff_density_max 0.436
_refine_diff_density_min -0.342
_refine_ls_extinction_method none
_refine_ls_goodness_of_fit_ref 0.998
_refine_ls_hydrogen_treatment constr
_refine_ls_matrix_type full
_refine_ls_number_parameters 451
_refine_ls_number_reflns 7686
_refine_ls_number_restraints 12
_refine_ls_restrained_S_all 1.014
_refine_ls_R_factor_all 0.0824
_refine_ls_R_factor_gt 0.0397
_refine_ls_shift/su_max 0.001
_refine_ls_shift/su_mean 0.000
_refine_ls_structure_factor_coef Fsqd
_refine_ls_weighting_details 'w=1/[\s^2^(Fo^2^)+(0.0398P)^2^+0.5996P] where P=(Fo^2^+2Fc^2^)/3'
_refine_ls_weighting_scheme calc
_refine_ls_wR_factor_gt 0.0816
_refine_ls_wR_factor_ref 0.0958
_reflns_number_gt 4856
_reflns_number_total 7686
_reflns_threshold_expression 'I > 2\s(I)'
_cod_data_source_file lf3039sup1.cif
_cod_data_source_block I
_cod_database_code 2020582
_shelx_space_group_comment
;
The symmetry employed for this shelxl refinement is uniquely defined
by the following loop, which should always be used as a source of
symmetry information in preference to the above space-group names.
They are only intended as comments.
;
_shelx_estimated_absorpt_t_min 0.762
_shelx_estimated_absorpt_t_max 0.837

loop_
_space_group_symop_operation_xyz
'x, y, z'
'-x+1/2, y+1/2, -z+1/2'
'-x, -y, -z'
'x-1/2, -y-1/2, z-1/2'

loop_
_atom_site_type_symbol
_atom_site_label
_atom_site_fract_x
_atom_site_fract_y
_atom_site_fract_z
_atom_site_U_iso_or_equiv
_atom_site_adp_type
_atom_site_calc_flag
_atom_site_occupancy
Co Co1 0.14825(3) 1.00703(2) 0.76055(2) 0.03500(10) Uani d 1
Co Co2 0.10258(3) 1.00239(2) 0.94943(2) 0.03444(10) Uani d 1
O O1 0.26236(16) 1.04966(9) 0.69696(11) 0.0448(4) Uani d 1
O O3 0.20859(15) 1.05578(9) 0.88408(10) 0.0410(4) Uani d 1
O O2 0.03870(15) 0.96306(9) 0.83597(10) 0.0380(4) Uani d 1
N N3 0.02779(19) 0.96695(12) 0.65045(12) 0.0393(5) Uani d 1
C C40 -0.0498(2) 1.01739(14) 0.61554(15) 0.0391(6) Uani d 1
C C32 -0.1348(2) 1.00345(17) 0.54336(16) 0.0502(7) Uani d 1
N N2 0.2385(2) 0.97663(12) 1.04056(13) 0.0445(6) Uani d 1
N N1 0.25038(19) 0.91454(11) 0.78638(12) 0.0386(5) Uani d 1
C C21 0.3350(3) 1.01125(15) 1.05133(18) 0.0537(8) Uani d 1
H H21 0.3888 0.9991 1.0991 0.064 Uiso calc 1
C C23 0.0431(2) 0.86301(13) 1.03053(15) 0.0371(6) Uani d 1
C C16 0.3083(2) 1.08661(13) 0.91744(16) 0.0374(6) Uani d 1
C C9 0.0041(2) 0.89391(14) 0.81854(15) 0.0401(6) Uani d 1
N N4 0.03553(19) 1.09789(11) 0.72574(13) 0.0403(5) Uani d 1
C C24 -0.0221(2) 0.80061(14) 1.00884(16) 0.0460(7) Uani d 1
H H24 -0.0988 0.8045 0.9813 0.055 Uiso calc 1
C C2 0.3626(2) 1.02430(14) 0.68656(16) 0.0409(6) Uani d 1
C C39 -0.0439(2) 1.08801(15) 0.65431(16) 0.0415(6) Uani d 1
C C8 0.0875(3) 0.83888(14) 0.81937(15) 0.0428(7) Uani d 1
C C7 0.3487(2) 0.90574(15) 0.76272(17) 0.0469(7) Uani d 1
H H7 0.3868 0.8619 0.7779 0.056 Uiso calc 1
C C22 0.1564(3) 0.85686(14) 1.07486(16) 0.0449(7) Uani d 1
C C29 0.0204(3) 0.90131(15) 0.61623(17) 0.0492(7) Uani d 1
H H29 0.0730 0.8659 0.6403 0.059 Uiso calc 1
C C10 -0.1129(3) 0.87649(17) 0.79715(17) 0.0530(8) Uani d 1
H H10 -0.1690 0.9127 0.7957 0.064 Uiso calc 1
C C13 0.0513(3) 0.76790(16) 0.80081(17) 0.0575(8) Uani d 1
H H13 0.1065 0.7312 0.8020 0.069 Uiso calc 1
C C1 0.4069(2) 0.95586(15) 0.71535(18) 0.0486(7) Uani d 1
C C38 0.0385(3) 1.16149(15) 0.76449(19) 0.0531(8) Uani d 1
H H38 0.0905 1.1680 0.8148 0.064 Uiso calc 1
C C14 0.2145(2) 0.85819(14) 0.84232(17) 0.0450(7) Uani d 1
H H14A 0.2303 0.8756 0.9002 0.054 Uiso calc 1
H H14B 0.2607 0.8146 0.8393 0.054 Uiso calc 1
C C18 0.4575(3) 1.17550(17) 0.9055(2) 0.0604(8) Uani d 1
H H18 0.4863 1.2118 0.8744 0.072 Uiso calc 1
C C27 0.2031(3) 0.78794(17) 1.0919(2) 0.0638(9) Uani d 1
H H27 0.2795 0.7834 1.1199 0.077 Uiso calc 1
C C15 0.3700(2) 1.06750(14) 0.99728(17) 0.0471(7) Uani d 1
C C35 -0.1198(3) 1.14308(18) 0.61808(19) 0.0568(8) Uani d 1
C C37 -0.0338(3) 1.21925(17) 0.7325(2) 0.0710(10) Uani d 1
H H37 -0.0294 1.2635 0.7611 0.085 Uiso calc 1
C C12 -0.0644(4) 0.75098(19) 0.7808(2) 0.0697(10) Uani d 1
H H12 -0.0877 0.7030 0.7691 0.084 Uiso calc 1
C C25 0.0264(3) 0.73264(16) 1.0280(2) 0.0596(8) Uani d 1
H H25 -0.0181 0.6910 1.0134 0.072 Uiso calc 1
C C17 0.3560(2) 1.14068(15) 0.87249(17) 0.0497(7) Uani d 1
H H17 0.3176 1.1533 0.8187 0.060 Uiso calc 1
C C34 -0.2027(3) 1.1272(2) 0.5433(2) 0.0713(10) Uani d 1
H H34 -0.2522 1.1638 0.5183 0.086 Uiso calc 1
C C30 -0.0617(3) 0.88225(17) 0.54616(18) 0.0590(8) Uani d 1
H H30 -0.0642 0.8350 0.5249 0.071 Uiso calc 1
C C28 0.2201(3) 0.92471(16) 1.10786(18) 0.0600(8) Uani d 1
H H28A 0.1766 0.9490 1.1459 0.072 Uiso calc 1
H H28B 0.2952 0.9112 1.1403 0.072 Uiso calc 1
C C3 0.4324(3) 1.06740(16) 0.6422(2) 0.0592(8) Uani d 1
H H3 0.4049 1.1127 0.6217 0.071 Uiso calc 1
C C26 0.1391(3) 0.72611(17) 1.0682(2) 0.0678(10) Uani d 1
H H26 0.1722 0.6803 1.0794 0.081 Uiso calc 1
C C19 0.5173(3) 1.15712(19) 0.9842(2) 0.0736(11) Uani d 1
H H19 0.5855 1.1813 1.0072 0.088 Uiso calc 1
C C36 -0.1106(3) 1.21043(19) 0.6593(2) 0.0743(11) Uani d 1
H H36 -0.1571 1.2492 0.6367 0.089 Uiso calc 1
C C20 0.4749(3) 1.10308(18) 1.0276(2) 0.0726(10) Uani d 1
H H20 0.5172 1.0891 1.0796 0.087 Uiso calc 1
C C11 -0.1459(3) 0.8053(2) 0.7780(2) 0.0685(10) Uani d 1
H H11 -0.2244 0.7940 0.7630 0.082 Uiso calc 1
C C31 -0.1381(3) 0.93326(19) 0.50905(19) 0.0608(9) Uani d 1
H H31 -0.1922 0.9216 0.4612 0.073 Uiso calc 1
C C6 0.5174(3) 0.93459(19) 0.7007(3) 0.0897(13) Uani d 1
H H6 0.5470 0.8896 0.7208 0.108 Uiso calc 1
C C33 -0.2099(3) 1.0609(2) 0.5090(2) 0.0669(9) Uani d 1
H H33 -0.2657 1.0520 0.4612 0.080 Uiso calc 1
C C4 0.5383(3) 1.0446(2) 0.6287(3) 0.0903(13) Uani d 1
H H4 0.5817 1.0745 0.5992 0.108 Uiso calc 1
C C5 0.5826(4) 0.9776(2) 0.6580(3) 0.1011(14) Uani d 1
H H5 0.6552 0.9623 0.6487 0.121 Uiso calc 1
O O4 0.00007(15) 0.92934(9) 1.00743(10) 0.0414(4) Uani d 1

loop_
_atom_site_aniso_label
_atom_site_aniso_U_11
_atom_site_aniso_U_22
_atom_site_aniso_U_33
_atom_site_aniso_U_12
_atom_site_aniso_U_13
_atom_site_aniso_U_23
Co1 0.0362(2) 0.0383(2) 0.03062(18) -0.00059(15) 0.00608(15) 0.00201(15)
Co2 0.03541(19) 0.03871(19) 0.03009(17) -0.00143(15) 0.00822(14) 0.00071(15)
O1 0.0421(11) 0.0496(11) 0.0443(10) 0.0028(9) 0.0118(9) 0.0110(9)
O3 0.0380(10) 0.0513(11) 0.0335(9) -0.0128(8) 0.0055(8) 0.0019(8)
O2 0.0410(10) 0.0408(10) 0.0333(9) -0.0085(8) 0.0093(8) -0.0034(8)
N3 0.0422(13) 0.0448(13) 0.0311(11) -0.0025(10) 0.0072(10) 0.0017(10)
C40 0.0340(14) 0.0538(17) 0.0313(13) -0.0009(12) 0.0109(11) 0.0059(12)
C32 0.0380(15) 0.078(2) 0.0352(14) -0.0022(15) 0.0082(12) 0.0070(15)
N2 0.0501(15) 0.0440(13) 0.0368(12) -0.0088(11) 0.0006(11) 0.0084(10)
N1 0.0386(13) 0.0414(12) 0.0355(12) -0.0011(10) 0.0062(10) 0.0025(9)
C21 0.0536(19) 0.0528(18) 0.0467(16) -0.0161(14) -0.0133(14) 0.0115(13)
C23 0.0475(16) 0.0360(14) 0.0309(13) 0.0008(12) 0.0156(12) 0.0027(11)
C16 0.0373(15) 0.0369(14) 0.0379(14) -0.0061(11) 0.0065(12) -0.0045(11)
C9 0.0477(17) 0.0473(16) 0.0263(13) -0.0135(13) 0.0096(12) -0.0020(11)
N4 0.0440(14) 0.0411(13) 0.0386(12) 0.0009(10) 0.0145(11) 0.0010(10)
C24 0.0470(19) 0.0440(16) 0.0473(16) -0.0065(13) 0.0089(14) 0.0011(13)
C2 0.0408(16) 0.0430(15) 0.0401(15) -0.0068(12) 0.0105(13) -0.0030(12)
C39 0.0375(15) 0.0524(16) 0.0376(15) 0.0082(12) 0.0148(13) 0.0080(12)
C8 0.0572(19) 0.0420(15) 0.0304(13) -0.0112(13) 0.0114(13) 0.0006(11)
C7 0.0478(18) 0.0407(15) 0.0526(17) 0.0079(13) 0.0098(15) 0.0031(13)
C22 0.0497(18) 0.0446(16) 0.0400(15) -0.0057(13) 0.0062(13) 0.0110(12)
C29 0.062(2) 0.0486(17) 0.0370(15) -0.0044(15) 0.0082(14) 0.0002(13)
C10 0.0478(18) 0.067(2) 0.0455(16) -0.0170(15) 0.0112(14) -0.0058(14)
C13 0.083(3) 0.0477(18) 0.0458(17) -0.0141(16) 0.0215(17) -0.0037(14)
C1 0.0449(17) 0.0470(16) 0.0578(18) 0.0007(13) 0.0197(15) 0.0020(14)
C38 0.062(2) 0.0455(17) 0.0548(18) 0.0008(15) 0.0195(16) -0.0020(14)
C14 0.0518(18) 0.0404(15) 0.0438(15) 0.0022(13) 0.0113(14) 0.0076(12)
C18 0.057(2) 0.0593(19) 0.063(2) -0.0240(16) 0.0057(17) 0.0101(16)
C27 0.0483(19) 0.066(2) 0.076(2) 0.0021(16) 0.0052(17) 0.0322(17)
C15 0.0467(17) 0.0449(16) 0.0455(16) -0.0125(13) -0.0031(14) 0.0074(13)
C35 0.054(2) 0.069(2) 0.0504(18) 0.0242(16) 0.0193(16) 0.0100(16)
C37 0.090(3) 0.0470(19) 0.082(3) 0.0181(18) 0.034(2) -0.0019(17)
C12 0.098(3) 0.054(2) 0.061(2) -0.034(2) 0.024(2) -0.0138(16)
C25 0.074(2) 0.0398(17) 0.066(2) -0.0083(15) 0.0145(18) 0.0016(14)
C17 0.0478(18) 0.0573(18) 0.0420(16) -0.0133(14) 0.0021(14) 0.0104(13)
C34 0.054(2) 0.103(3) 0.056(2) 0.034(2) 0.0076(18) 0.020(2)
C30 0.078(2) 0.0572(19) 0.0413(17) -0.0182(17) 0.0083(17) -0.0044(14)
C28 0.067(2) 0.0634(18) 0.0448(16) -0.0187(15) -0.0025(15) 0.0178(14)
C3 0.060(2) 0.0514(18) 0.072(2) -0.0064(15) 0.0286(18) 0.0012(15)
C26 0.075(3) 0.0424(18) 0.090(3) 0.0086(17) 0.027(2) 0.0180(17)
C19 0.063(2) 0.075(2) 0.073(2) -0.0365(18) -0.0156(18) 0.0180(18)
C36 0.083(3) 0.071(2) 0.073(2) 0.039(2) 0.027(2) 0.0178(19)
C20 0.066(2) 0.074(2) 0.065(2) -0.0317(18) -0.0223(17) 0.0241(18)
C11 0.067(2) 0.081(3) 0.059(2) -0.042(2) 0.0152(18) -0.0163(18)
C31 0.058(2) 0.085(2) 0.0378(16) -0.0241(18) 0.0034(15) -0.0040(16)
C6 0.073(3) 0.063(2) 0.150(4) 0.0175(19) 0.066(3) 0.023(2)
C33 0.044(2) 0.105(3) 0.0487(19) 0.0140(19) 0.0011(16) 0.0081(19)
C4 0.083(3) 0.066(2) 0.140(4) -0.003(2) 0.070(3) 0.017(2)
C5 0.077(2) 0.094(3) 0.149(3) 0.011(2) 0.065(3) 0.018(2)
O4 0.0463(11) 0.0359(10) 0.0456(10) 0.0019(8) 0.0180(9) 0.0061(8)

loop_
_atom_type_symbol
_atom_type_description
_atom_type_scat_dispersion_real
_atom_type_scat_dispersion_imag
_atom_type_scat_source
C C 0.0033 0.0016 'International Tables Vol C Tables 4.2.6.8 and 6.1.1.4'
H H 0.0000 0.0000 'International Tables Vol C Tables 4.2.6.8 and 6.1.1.4'
N N 0.0061 0.0033 'International Tables Vol C Tables 4.2.6.8 and 6.1.1.4'
O O 0.0106 0.0060 'International Tables Vol C Tables 4.2.6.8 and 6.1.1.4'
Co Co 0.3494 0.9721 'International Tables Vol C Tables 4.2.6.8 and 6.1.1.4'

loop_
_geom_angle_atom_site_label_1
_geom_angle_atom_site_label_2
_geom_angle_atom_site_label_3
_geom_angle_site_symmetry_1
_geom_angle_site_symmetry_3
_geom_angle
O1 Co1 O2 . . 175.37(7)
O1 Co1 N1 . . 90.64(8)
O2 Co1 N1 . . 87.52(7)
O1 Co1 N4 . . 89.77(7)
O2 Co1 N4 . . 92.39(7)
N1 Co1 N4 . . 175.54(8)
O1 Co1 O3 . . 99.73(7)
O2 Co1 O3 . . 76.19(6)
N1 Co1 O3 . . 94.07(7)
N4 Co1 O3 . . 90.24(7)
O1 Co1 N3 . . 96.37(8)
O2 Co1 N3 . . 88.10(7)
N1 Co1 N3 . . 98.77(8)
N4 Co1 N3 . . 76.77(8)
O3 Co1 N3 . . 159.25(8)
O4 Co2 O2 3_577 . 114.01(7)
O4 Co2 O3 3_577 . 110.28(7)
O2 Co2 O3 . . 82.17(7)
O4 Co2 N2 3_577 . 110.36(8)
O2 Co2 N2 . . 134.74(8)
O3 Co2 N2 . . 90.87(8)
O4 Co2 O4 3_577 . 79.59(7)
O2 Co2 O4 . . 91.38(7)
O3 Co2 O4 . . 169.75(7)
N2 Co2 O4 . . 88.04(8)
C2 O1 Co1 . . 129.03(16)
C16 O3 Co2 . . 125.15(15)
C16 O3 Co1 . . 131.84(15)
Co2 O3 Co1 . . 98.36(7)
C9 O2 Co2 . . 125.85(15)
C9 O2 Co1 . . 116.02(14)
Co2 O2 Co1 . . 103.01(7)
C29 N3 C40 . . 117.6(2)
C29 N3 Co1 . . 129.04(19)
C40 N3 Co1 . . 113.36(17)
N3 C40 C32 . . 122.8(3)
N3 C40 C39 . . 117.5(2)
C32 C40 C39 . . 119.6(2)
C31 C32 C40 . . 117.3(3)
C31 C32 C33 . . 123.9(3)
C40 C32 C33 . . 118.8(3)
C21 N2 C28 . . 117.2(2)
C21 N2 Co2 . . 122.97(18)
C28 N2 Co2 . . 118.87(18)
C7 N1 C14 . . 117.2(2)
C7 N1 Co1 . . 123.89(18)
C14 N1 Co1 . . 118.66(16)
N2 C21 C15 . . 127.3(3)
N2 C21 H21 . . 116.4
C15 C21 H21 . . 116.4
O4 C23 C22 . . 119.4(2)
O4 C23 C24 . . 121.1(3)
C22 C23 C24 . . 119.5(2)
O3 C16 C15 . . 122.7(2)
O3 C16 C17 . . 119.8(2)
C15 C16 C17 . . 117.6(2)
O2 C9 C10 . . 121.0(3)
O2 C9 C8 . . 119.6(2)
C10 C9 C8 . . 119.3(3)
C38 N4 C39 . . 118.4(2)
C38 N4 Co1 . . 127.0(2)
C39 N4 Co1 . . 114.58(17)
C23 C24 C25 . . 120.3(3)
C23 C24 H24 . . 119.9
C25 C24 H24 . . 119.9
O1 C2 C1 . . 124.5(2)
O1 C2 C3 . . 118.5(2)
C1 C2 C3 . . 117.0(3)
N4 C39 C35 . . 123.0(3)
N4 C39 C40 . . 117.5(2)
C35 C39 C40 . . 119.5(3)
C13 C8 C9 . . 119.3(3)
C13 C8 C14 . . 121.6(3)
C9 C8 C14 . . 119.1(2)
N1 C7 C1 . . 127.4(3)
N1 C7 H7 . . 116.3
C1 C7 H7 . . 116.3
C23 C22 C27 . . 118.8(3)
C23 C22 C28 . . 118.8(3)
C27 C22 C28 . . 122.3(3)
N3 C29 C30 . . 123.5(3)
N3 C29 H29 . . 118.2
C30 C29 H29 . . 118.2
C9 C10 C11 . . 119.8(3)
C9 C10 H10 . . 120.1
C11 C10 H10 . . 120.1
C12 C13 C8 . . 121.0(3)
C12 C13 H13 . . 119.5
C8 C13 H13 . . 119.5
C2 C1 C6 . . 119.2(3)
C2 C1 C7 . . 124.4(2)
C6 C1 C7 . . 116.4(3)
N4 C38 C37 . . 122.2(3)
N4 C38 H38 . . 118.9
C37 C38 H38 . . 118.9
N1 C14 C8 . . 112.8(2)
N1 C14 H14A . . 109.0
C8 C14 H14A . . 109.0
N1 C14 H14B . . 109.0
C8 C14 H14B . . 109.0
H14A C14 H14B . . 107.8
C17 C18 C19 . . 120.4(3)
C17 C18 H18 . . 119.8
C19 C18 H18 . . 119.8
C22 C27 C26 . . 121.4(3)
C22 C27 H27 . . 119.3
C26 C27 H27 . . 119.3
C16 C15 C20 . . 118.7(2)
C16 C15 C21 . . 124.8(2)
C20 C15 C21 . . 116.4(2)
C36 C35 C39 . . 116.8(3)
C36 C35 C34 . . 124.2(3)
C39 C35 C34 . . 119.0(3)
C36 C37 C38 . . 119.6(3)
C36 C37 H37 . . 120.2
C38 C37 H37 . . 120.2
C13 C12 C11 . . 119.5(3)
C13 C12 H12 . . 120.2
C11 C12 H12 . . 120.2
C26 C25 C24 . . 120.5(3)
C26 C25 H25 . . 119.7
C24 C25 H25 . . 119.7
C18 C17 C16 . . 121.8(3)
C18 C17 H17 . . 119.1
C16 C17 H17 . . 119.1
C33 C34 C35 . . 121.1(3)
C33 C34 H34 . . 119.4
C35 C34 H34 . . 119.4
C31 C30 C29 . . 119.3(3)
C31 C30 H30 . . 120.3
C29 C30 H30 . . 120.3
N2 C28 C22 . . 113.7(2)
N2 C28 H28A . . 108.8
C22 C28 H28A . . 108.8
N2 C28 H28B . . 108.8
C22 C28 H28B . . 108.8
H28A C28 H28B . . 107.7
C2 C3 C4 . . 122.0(3)
C2 C3 H3 . . 119.0
C4 C3 H3 . . 119.0
C25 C26 C27 . . 119.4(3)
C25 C26 H26 . . 120.3
C27 C26 H26 . . 120.3
C20 C19 C18 . . 118.7(3)
C20 C19 H19 . . 120.6
C18 C19 H19 . . 120.6
C37 C36 C35 . . 120.0(3)
C37 C36 H36 . . 120.0
C35 C36 H36 . . 120.0
C19 C20 C15 . . 122.6(3)
C19 C20 H20 . . 118.7
C15 C20 H20 . . 118.7
C12 C11 C10 . . 121.0(3)
C12 C11 H11 . . 119.5
C10 C11 H11 . . 119.5
C30 C31 C32 . . 119.4(3)
C30 C31 H31 . . 120.3
C32 C31 H31 . . 120.3
C5 C6 C1 . . 122.2(3)
C5 C6 H6 . . 118.9
C1 C6 H6 . . 118.9
C34 C33 C32 . . 121.8(3)
C34 C33 H33 . . 119.1
C32 C33 H33 . . 119.1
C5 C4 C3 . . 121.0(3)
C5 C4 H4 . . 119.5
C3 C4 H4 . . 119.5
C6 C5 C4 . . 118.6(3)
C6 C5 H5 . . 120.7
C4 C5 H5 . . 120.7
C23 O4 Co2 . 3_577 135.18(14)
C23 O4 Co2 . . 118.77(15)
Co2 O4 Co2 3_577 . 100.41(7)

loop_
_geom_bond_atom_site_label_1
_geom_bond_atom_site_label_2
_geom_bond_site_symmetry_2
_geom_bond_distance
Co1 O1 . 1.9772(17)
Co1 O2 . 2.0735(16)
Co1 N1 . 2.074(2)
Co1 N4 . 2.137(2)
Co1 O3 . 2.1786(17)
Co1 N3 . 2.185(2)
Co2 O4 3_577 1.9434(17)
Co2 O2 . 1.9810(16)
Co2 O3 . 2.0127(16)
Co2 N2 . 2.018(2)
Co2 O4 . 2.1187(16)
O1 C2 . 1.297(3)
O3 C16 . 1.320(3)
O2 C9 . 1.346(3)
N3 C29 . 1.320(3)
N3 C40 . 1.347(3)
C40 C32 . 1.411(4)
C40 C39 . 1.434(4)
C32 C31 . 1.399(4)
C32 C33 . 1.420(4)
N2 C21 . 1.278(3)
N2 C28 . 1.485(3)
N1 C7 . 1.281(3)
N1 C14 . 1.478(3)
C21 C15 . 1.453(4)
C21 H21 . 0.9300
C23 O4 . 1.344(3)
C23 C22 . 1.392(4)
C23 C24 . 1.385(3)
C16 C15 . 1.402(4)
C16 C17 . 1.399(3)
C9 C10 . 1.386(4)
C9 C8 . 1.402(4)
N4 C38 . 1.320(3)
N4 C39 . 1.356(3)
C24 C25 . 1.382(4)
C24 H24 . 0.9300
C2 C1 . 1.405(4)
C2 C3 . 1.414(4)
C39 C35 . 1.401(4)
C8 C13 . 1.385(4)
C8 C14 . 1.506(4)
C7 C1 . 1.438(4)
C7 H7 . 0.9300
C22 C27 . 1.385(4)
C22 C28 . 1.499(4)
C29 C30 . 1.389(4)
C29 H29 . 0.9300
C10 C11 . 1.381(4)
C10 H10 . 0.9300
C13 C12 . 1.368(4)
C13 H13 . 0.9300
C1 C6 . 1.407(4)
C38 C37 . 1.396(4)
C38 H38 . 0.9300
C14 H14A . 0.9700
C14 H14B . 0.9700
C18 C17 . 1.369(4)
C18 C19 . 1.375(4)
C18 H18 . 0.9300
C27 C26 . 1.375(4)
C27 H27 . 0.9300
C15 C20 . 1.397(4)
C35 C36 . 1.397(5)
C35 C34 . 1.435(4)
C37 C36 . 1.357(5)
C37 H37 . 0.9300
C12 C11 . 1.374(5)
C12 H12 . 0.9300
C25 C26 . 1.365(4)
C25 H25 . 0.9300
C17 H17 . 0.9300
C34 C33 . 1.331(5)
C34 H34 . 0.9300
C30 C31 . 1.357(4)
C30 H30 . 0.9300
C28 H28A . 0.9700
C28 H28B . 0.9700
C3 C4 . 1.359(4)
C3 H3 . 0.9300
C26 H26 . 0.9300
C19 C20 . 1.355(4)
C19 H19 . 0.9300
C36 H36 . 0.9300
C20 H20 . 0.9300
C11 H11 . 0.9300
C31 H31 . 0.9300
C6 C5 . 1.362(5)
C6 H6 . 0.9300
C33 H33 . 0.9300
C4 C5 . 1.383(5)
C4 H4 . 0.9300
C5 H5 . 0.9300
O4 Co2 3_577 1.9435(17)

loop_
_geom_torsion_atom_site_label_1
_geom_torsion_atom_site_label_2
_geom_torsion_atom_site_label_3
_geom_torsion_atom_site_label_4
_geom_torsion_site_symmetry_4
_geom_torsion
C29 N3 C40 C32 . -2.1(4)
Co1 N3 C40 C32 . 179.26(19)
C29 N3 C40 C39 . 178.2(2)
Co1 N3 C40 C39 . -0.5(3)
N3 C40 C32 C31 . 1.5(4)
C39 C40 C32 C31 . -178.8(2)
N3 C40 C32 C33 . -177.5(2)
C39 C40 C32 C33 . 2.3(4)
C28 N2 C21 C15 . -176.1(3)
Co2 N2 C21 C15 . -7.5(5)
Co2 O3 C16 C15 . 20.3(3)
Co1 O3 C16 C15 . -130.0(2)
Co2 O3 C16 C17 . -159.69(19)
Co1 O3 C16 C17 . 50.0(3)
Co2 O2 C9 C10 . 107.2(2)
Co1 O2 C9 C10 . -121.4(2)
Co2 O2 C9 C8 . -74.8(3)
Co1 O2 C9 C8 . 56.6(3)
O4 C23 C24 C25 . 175.5(2)
C22 C23 C24 C25 . -2.6(4)
Co1 O1 C2 C1 . 4.9(4)
Co1 O1 C2 C3 . -176.14(19)
C38 N4 C39 C35 . 2.6(4)
Co1 N4 C39 C35 . -175.3(2)
C38 N4 C39 C40 . -176.9(2)
Co1 N4 C39 C40 . 5.2(3)
N3 C40 C39 N4 . -3.2(3)
C32 C40 C39 N4 . 177.1(2)
N3 C40 C39 C35 . 177.4(2)
C32 C40 C39 C35 . -2.4(4)
O2 C9 C8 C13 . -179.6(2)
C10 C9 C8 C13 . -1.6(4)
O2 C9 C8 C14 . 1.8(3)
C10 C9 C8 C14 . 179.8(2)
C14 N1 C7 C1 . -173.7(3)
Co1 N1 C7 C1 . 0.1(4)
O4 C23 C22 C27 . -174.5(2)
C24 C23 C22 C27 . 3.7(4)
O4 C23 C22 C28 . 9.9(4)
C24 C23 C22 C28 . -171.9(2)
C40 N3 C29 C30 . 0.8(4)
Co1 N3 C29 C30 . 179.2(2)
O2 C9 C10 C11 . 178.8(2)
C8 C9 C10 C11 . 0.8(4)
C9 C8 C13 C12 . 0.8(4)
C14 C8 C13 C12 . 179.4(3)
O1 C2 C1 C6 . -179.6(3)
C3 C2 C1 C6 . 1.4(4)
O1 C2 C1 C7 . -2.2(5)
C3 C2 C1 C7 . 178.8(3)
N1 C7 C1 C2 . -0.4(5)
N1 C7 C1 C6 . 177.1(3)
C39 N4 C38 C37 . -2.7(4)
Co1 N4 C38 C37 . 174.9(2)
C7 N1 C14 C8 . -138.6(2)
Co1 N1 C14 C8 . 47.2(3)
C13 C8 C14 N1 . 123.4(3)
C9 C8 C14 N1 . -58.0(3)
C23 C22 C27 C26 . -2.0(4)
C28 C22 C27 C26 . 173.5(3)
O3 C16 C15 C20 . -179.9(3)
C17 C16 C15 C20 . 0.0(4)
O3 C16 C15 C21 . 1.8(4)
C17 C16 C15 C21 . -178.2(3)
N2 C21 C15 C16 . -8.8(5)
N2 C21 C15 C20 . 172.9(3)
N4 C39 C35 C36 . -0.1(4)
C40 C39 C35 C36 . 179.3(3)
N4 C39 C35 C34 . -178.8(3)
C40 C39 C35 C34 . 0.6(4)
N4 C38 C37 C36 . 0.3(5)
C8 C13 C12 C11 . 0.8(5)
C23 C24 C25 C26 . -0.2(4)
C19 C18 C17 C16 . 1.1(5)
O3 C16 C17 C18 . 178.3(3)
C15 C16 C17 C18 . -1.7(4)
C36 C35 C34 C33 . -177.3(3)
C39 C35 C34 C33 . 1.3(5)
N3 C29 C30 C31 . 1.0(4)
C21 N2 C28 C22 . -142.7(3)
Co2 N2 C28 C22 . 48.2(3)
C23 C22 C28 N2 . -62.4(4)
C27 C22 C28 N2 . 122.2(3)
O1 C2 C3 C4 . -179.9(3)
C1 C2 C3 C4 . -0.9(5)
C24 C25 C26 C27 . 2.0(5)
C22 C27 C26 C25 . -0.9(5)
C17 C18 C19 C20 . 1.3(6)
C38 C37 C36 C35 . 2.2(5)
C39 C35 C36 C37 . -2.3(5)
C34 C35 C36 C37 . 176.3(3)
C18 C19 C20 C15 . -3.0(6)
C16 C15 C20 C19 . 2.4(6)
C21 C15 C20 C19 . -179.3(4)
C13 C12 C11 C10 . -1.6(5)
C9 C10 C11 C12 . 0.8(5)
C29 C30 C31 C32 . -1.7(4)
C40 C32 C31 C30 . 0.5(4)
C33 C32 C31 C30 . 179.4(3)
C2 C1 C6 C5 . -1.2(6)
C7 C1 C6 C5 . -178.8(4)
C35 C34 C33 C32 . -1.5(5)
C31 C32 C33 C34 . -179.2(3)
C40 C32 C33 C34 . -0.3(5)
C2 C3 C4 C5 . 0.0(6)
C1 C6 C5 C4 . 0.4(7)
C3 C4 C5 C6 . 0.2(7)
C22 C23 O4 Co2 3_577 -100.5(3)
C24 C23 O4 Co2 3_577 81.4(3)
C22 C23 O4 Co2 . 47.2(3)
C24 C23 O4 Co2 . -130.9(2)

_cod_database_fobs_code 2020582
